data_2009104
loop_
_publ_author_name
'Soumhi, El Hassane'
'Saadoune, Ismael'
'Driss, Ahmed'
'Jouini, Tahar'

_publ_section_title
;
 Tetrakis(cyclopropylammonium) cyclotetraphosphate tetrahydrate
;
_journal_issue 11
_journal_name_full 'Acta Crystallographica Section C'
_journal_page_first 1932
_journal_page_last 1934
_journal_paper_doi 10.1107/S010827019900877X
_journal_volume 55
_journal_year 1999
_chemical_formula_moiety '4C3 H8 N1 1+, P4 O12 4-, 4H2 O'
_chemical_formula_sum 'C12 H40 N4 O16 P4'
_chemical_formula_weight 620.36
_chemical_name_systematic
;
 Tetrakis(Cyclopropylammonium)Cyclotetraphosphate Tetrahydrate
;
_space_group_IT_number 14
_symmetry_cell_setting monoclinic
_symmetry_space_group_name_Hall '-P 2yab'
_symmetry_space_group_name_H-M 'P 1 21/a 1'
_audit_creation_method SHELXL-97
_cell_angle_alpha 90.00
_cell_angle_beta 99.270(10)
_cell_angle_gamma 90.00
_cell_formula_units_Z 2
_cell_length_a 8.045(2)
_cell_length_b 18.037(2)
_cell_length_c 10.0560(10)
_cell_measurement_reflns_used 25
_cell_measurement_temperature 293(2)
_cell_measurement_theta_max 14
_cell_measurement_theta_min 10.5
_cell_volume 1440.1(4)
_computing_cell_refinement 'CAD4 EXPRESS'
_computing_data_collection 'CAD4 EXPRESS (Duisenberg, 1992; Mac\'i\<cek & Yordanov, 1992)'
_computing_data_reduction 'MolEN (Fair, 1990)'
_computing_molecular_graphics 'ORTEPII (Johnson, 1990)'
_computing_publication_material 'SHELXL97 (Sheldrick, 1997)'
_computing_structure_refinement 'SHELXL97 (Sheldrick, 1997)'
_computing_structure_solution 'SHELXS97 (Sheldrick, 1990)'
_diffrn_ambient_temperature 293(2)
_diffrn_measured_fraction_theta_full 0.968
_diffrn_measured_fraction_theta_max 0.968
_diffrn_measurement_device_type 'CAD4 diffractometer'
_diffrn_measurement_method \w/2\q
_diffrn_radiation_monochromator graphite
_diffrn_radiation_source 'fine-focus sealed tube'
_diffrn_radiation_type MoK\a
_diffrn_radiation_wavelength 0.71069
_diffrn_reflns_av_R_equivalents 0.0084
_diffrn_reflns_av_sigmaI/netI 0.0164
_diffrn_reflns_limit_h_max 10
_diffrn_reflns_limit_h_min 0
_diffrn_reflns_limit_k_max 0
_diffrn_reflns_limit_k_min -23
_diffrn_reflns_limit_l_max 12
_diffrn_reflns_limit_l_min -12
_diffrn_reflns_number 3356
_diffrn_reflns_theta_full 26.97
_diffrn_reflns_theta_max 26.97
_diffrn_reflns_theta_min 2.05
_diffrn_standards_decay_% 5.2
_diffrn_standards_interval_time 120
_diffrn_standards_number 2
_exptl_absorpt_coefficient_mu 0.333
_exptl_absorpt_correction_T_max 0.905
_exptl_absorpt_correction_T_min 0.882
_exptl_absorpt_correction_type 'empirical correction by \y scans (North et al., 1968)'
_exptl_crystal_colour colorless
_exptl_crystal_density_diffrn 1.431
_exptl_crystal_density_method 'not measured'
_exptl_crystal_description plate
_exptl_crystal_F_000 656
_exptl_crystal_size_max 0.7
_exptl_crystal_size_mid 0.6
_exptl_crystal_size_min 0.3
_refine_diff_density_max 0.629
_refine_diff_density_min -0.405
_refine_ls_extinction_coef 0.030(2)
_refine_ls_extinction_method 'SHELXL97 (Sheldrick, 1997)'
_refine_ls_goodness_of_fit_ref 1.058
_refine_ls_hydrogen_treatment refall
_refine_ls_matrix_type full
_refine_ls_number_parameters 244
_refine_ls_number_reflns 3132
_refine_ls_number_restraints 0
_refine_ls_restrained_S_all 1.058
_refine_ls_R_factor_all 0.0396
_refine_ls_R_factor_gt 0.0335
_refine_ls_shift/su_max 0.001
_refine_ls_shift/su_mean 0.000
_refine_ls_structure_factor_coef Fsqd
_refine_ls_weighting_details 'w = 1/[\s^2^(Fo^2^)+(0.0446P)^2^+0.7448P] where P=(Fo^2^+2Fc^2^)/3'
_refine_ls_weighting_scheme calc
_refine_ls_wR_factor_ref 0.0906
_reflns_number_gt 2729
_reflns_number_total 3132
_reflns_threshold_expression I>2\s(I)
_cod_data_source_file cf1294.cif
_cod_data_source_block global
_cod_depositor_comments
;
The following automatic conversions were performed:

'_refine_ls_weighting_scheme' value 'calc w =
1/[\s^2^(Fo^2^)+(0.0446P)^2^+0.7448P] where P=(Fo^2^+2Fc^2^)/3' was
changed to 'calc'. New tag '_refine_ls_weighting_details' was
created. The value of the new tag was set to 'w =
1/[\s^2^(Fo^2^)+(0.0446P)^2^+0.7448P] where P=(Fo^2^+2Fc^2^)/3'.

Automatic conversion script
Id: cif_fix_values 3143 2015-03-26 13:38:13Z robertas 
;
_cod_original_sg_symbol_H-M 'P 21/a'
_cod_database_code 2009104

loop_
_symmetry_equiv_pos_as_xyz
'x, y, z'
'-x+1/2, y+1/2, -z'
'-x, -y, -z'
'x-1/2, -y-1/2, z'

loop_
_atom_site_label
_atom_site_fract_x
_atom_site_fract_y
_atom_site_fract_z
_atom_site_U_iso_or_equiv
_atom_site_adp_type
_atom_site_calc_flag
_atom_site_refinement_flags
_atom_site_occupancy
_atom_site_disorder_assembly
_atom_site_disorder_group
_atom_site_type_symbol
P1 .03168(5) .52363(2) .21657(4) .0257(2) Uani d . 1 . . P
P2 .10683(5) .59553(2) -.02947(4) .0239(2) Uani d . 1 . . P
O11 -.1287(2) .53115(7) .2696(2) .0383(3) Uani d . 1 . . O
O21 .1929(2) .52431(7) .3114(2) .0401(3) Uani d . 1 . . O
O12 .0872(2) .67415(7) -.0704(2) .0353(3) Uani d . 1 . . O
O22 .2722(2) .55800(7) -.0178(2) .0380(3) Uani d . 1 . . O
OL12 .0315(2) .58899(6) .1083(2) .0319(3) Uani d . 1 . . O
OL21 .0343(2) .45014(6) .1281(2) .0280(3) Uani d . 1 . . O
OW1 .2313(2) .80435(8) -.1278(2) .0495(4) Uani d . 1 . . O
OW2 .3958(2) .4002(2) .3404(3) .0787(7) Uani d . 1 . . O
N1 .2662(2) .57090(10) .5790(2) .0366(3) Uani d . 1 . . N
N2 .6063(2) .59940(10) .0669(2) .0425(4) Uani d . 1 . . N
C1 .1874(3) .6402(2) .6105(2) .0478(5) Uani d . 1 . . C
C2 .1556(5) .6979(2) .5060(4) .0777(9) Uani d . 1 . . C
C3 .0134(4) .6554(2) .5465(4) .0796(9) Uani d . 1 . . C
C4 .6191(3) .6520(2) .1794(2) .0496(5) Uani d . 1 . . C
C5 .4834(4) .7061(2) .1811(3) .0646(7) Uani d . 1 . . C
C6 .5063(4) .6438(2) .2784(3) .0716(8) Uani d . 1 . . C
H1W1 .200(3) .760(2) -.111(3) .061(8) Uiso d . 1 . . H
H2W1 .335(5) .800(2) -.116(3) .09(2) Uiso d . 1 . . H
H1W2 .338(6) .443(3) .310(5) .14(2) Uiso d . 1 . . H
H2W2 .366(4) .369(2) .279(4) .10(2) Uiso d . 1 . . H
H1N1 .240(3) .557(2) .492(2) .041(6) Uiso d . 1 . . H
H2N1 .227(3) .532(2) .628(3) .058(7) Uiso d . 1 . . H
H3N1 .373(4) .575(2) .603(3) .065(8) Uiso d . 1 . . H
H1N2 .643(3) .620(2) -.004(3) .060(8) Uiso d . 1 . . H
H2N2 .670(3) .560(2) .092(3) .058(7) Uiso d . 1 . . H
H3N2 .504(4) .586(2) .040(3) .057(7) Uiso d . 1 . . H
HC1 .225(3) .657(2) .705(2) .053(6) Uiso d . 1 . . H
H1C2 .198(4) .684(2) .424(3) .068(8) Uiso d . 1 . . H
H2C2 .172(5) .753(3) .531(4) .14(2) Uiso d . 1 . . H
H1C3 -.038(4) .622(2) .482(4) .09(2) Uiso d . 1 . . H
H2C3 -.056(5) .676(2) .606(4) .12(2) Uiso d . 1 . . H
HC4 .733(4) .668(2) .213(3) .083(9) Uiso d . 1 . . H
H1C5 .520(4) .757(2) .213(3) .10(2) Uiso d . 1 . . H
H2C5 .387(4) .703(2) .104(3) .085(9) Uiso d . 1 . . H
H1C6 .439(4) .600(2) .267(3) .065(8) Uiso d . 1 . . H
H2C6 .559(4) .651(2) .365(3) .080(9) Uiso d . 1 . . H

loop_
_atom_site_aniso_label
_atom_site_aniso_U_11
_atom_site_aniso_U_22
_atom_site_aniso_U_33
_atom_site_aniso_U_12
_atom_site_aniso_U_13
_atom_site_aniso_U_23
P1 .0279(2) .0249(2) .0237(2) -.0002(2) .0029(2) -.0006(2)
P2 .0209(2) .0216(2) .0290(2) -.0024(2) .0038(2) .0002(2)
O11 .0407(7) .0374(7) .0407(7) .0031(5) .0182(6) .0021(5)
O21 .0396(7) .0428(7) .0331(6) -.0008(6) -.0081(5) -.0062(5)
O12 .0411(7) .0227(6) .0428(7) -.0066(5) .0091(5) .0031(5)
O22 .0204(6) .0416(7) .0508(8) .0011(5) .0024(5) -.0059(6)
OL12 .0420(7) .0244(6) .0309(6) .0026(5) .0107(5) .0008(5)
OL21 .0229(5) .0250(6) .0345(6) .0003(4) -.0003(4) -.0034(5)
OW1 .0406(8) .0336(8) .073(2) -.0085(6) .0052(7) .0122(7)
OW2 .0460(10) .073(2) .106(2) .0144(9) -.0210(10) -.033(2)
N1 .0365(9) .0441(9) .0289(8) -.0038(7) .0043(6) .0008(7)
N2 .0245(8) .0380(9) .064(2) .0013(7) .0035(8) .0042(8)
C1 .055(2) .049(2) .039(2) .0010(10) .0065(9) -.0061(9)
C2 .102(3) .053(2) .076(2) .013(2) .008(2) .011(2)
C3 .053(2) .081(2) .103(2) .020(2) .007(2) -.022(2)
C4 .0350(10) .044(2) .064(2) -.0089(9) -.0068(9) .0030(10)
C5 .059(2) .054(2) .075(2) .006(2) -.006(2) -.017(2)
C6 .075(2) .081(2) .059(2) -.024(2) .010(2) -.010(2)

loop_
_atom_type_symbol
_atom_type_description
_atom_type_scat_dispersion_real
_atom_type_scat_dispersion_imag
_atom_type_scat_source
P P 0.1023 0.0942 'International Tables Vol C Tables 4.2.6.8 and 6.1.1.4'
O O 0.0106 0.0060 'International Tables Vol C Tables 4.2.6.8 and 6.1.1.4'
N N 0.0061 0.0033 'International Tables Vol C Tables 4.2.6.8 and 6.1.1.4'
C C 0.0033 0.0016 'International Tables Vol C Tables 4.2.6.8 and 6.1.1.4'
H H 0.0000 0.0000 'International Tables Vol C Tables 4.2.6.8 and 6.1.1.4'

loop_
_geom_angle_atom_site_label_1
_geom_angle_atom_site_label_2
_geom_angle_atom_site_label_3
_geom_angle_site_symmetry_3
_geom_angle
_geom_angle_publ_flag
O11 P1 O21 . 119.42(8) y
O11 P1 OL21 . 111.52(7) y
O21 P1 OL21 . 106.07(7) y
O11 P1 OL12 . 105.75(7) y
O21 P1 OL12 . 109.64(8) y
OL21 P1 OL12 . 103.31(6) y
O12 P2 O22 . 121.00(8) y
O12 P2 OL12 . 105.83(7) y
O22 P2 OL12 . 110.97(7) y
O12 P2 OL21 3_565 106.66(7) y
O22 P2 OL21 3_565 110.52(7) y
OL12 P2 OL21 3_565 99.64(7) y
P2 OL12 P1 . 132.93(8) y
P1 OL21 P2 3_565 134.16(7) y
H1W1 OW1 H2W1 . 102(3) ?
H1W2 OW2 H2W2 . 104(4) ?
C1 N1 H1N1 . 114(2) ?
C1 N1 H2N1 . 109(2) ?
H1N1 N1 H2N1 . 105(2) ?
C1 N1 H3N1 . 109(2) ?
H1N1 N1 H3N1 . 111(2) ?
H2N1 N1 H3N1 . 109(2) ?
C4 N2 H1N2 . 111(2) ?
C4 N2 H2N2 . 110(2) ?
H1N2 N2 H2N2 . 108(2) ?
C4 N2 H3N2 . 112(2) ?
H1N2 N2 H3N2 . 107(2) ?
H2N2 N2 H3N2 . 110(2) ?
N1 C1 C3 . 118.8(2) ?
N1 C1 C2 . 118.8(2) ?
C3 C1 C2 . 60.7(2) ?
N1 C1 HC1 . 113(2) ?
C3 C1 HC1 . 119(2) ?
C2 C1 HC1 . 117(2) ?
C1 C2 C3 . 59.6(2) ?
C1 C2 H1C2 . 113(2) ?
C3 C2 H1C2 . 119(2) ?
C1 C2 H2C2 . 121(2) ?
C3 C2 H2C2 . 120(2) ?
H1C2 C2 H2C2 . 114(3) ?
C1 C3 C2 . 59.7(2) ?
C1 C3 H1C3 . 118(2) ?
C2 C3 H1C3 . 115(2) ?
C1 C3 H2C3 . 114(2) ?
C2 C3 H2C3 . 121(2) ?
H1C3 C3 H2C3 . 117(3) ?
C6 C4 C5 . 60.9(2) ?
C6 C4 N2 . 119.1(2) ?
C5 C4 N2 . 118.6(2) ?
C6 C4 HC4 . 117(2) ?
C5 C4 HC4 . 117(2) ?
N2 C4 HC4 . 114(2) ?
C4 C5 C6 . 59.3(2) ?
C4 C5 H1C5 . 116(2) ?
C6 C5 H1C5 . 119(2) ?
C4 C5 H2C5 . 116(2) ?
C6 C5 H2C5 . 118(2) ?
H1C5 C5 H2C5 . 117(3) ?
C4 C6 C5 . 59.8(2) ?
C4 C6 H1C6 . 114(2) ?
C5 C6 H1C6 . 123(2) ?
C4 C6 H2C6 . 113(2) ?
C5 C6 H2C6 . 120(2) ?
H1C6 C6 H2C6 . 114(3) ?

loop_
_geom_bond_atom_site_label_1
_geom_bond_atom_site_label_2
_geom_bond_site_symmetry_2
_geom_bond_distance
_geom_bond_publ_flag
P1 O11 . 1.479(2) y
P1 O21 . 1.481(2) y
P1 OL21 . 1.599(2) y
P1 OL12 . 1.604(2) y
P2 O12 . 1.478(2) y
P2 O22 . 1.480(2) y
P2 OL12 . 1.604(2) y
P2 OL21 3_565 1.609(2) y
OL21 P2 3_565 1.6085(11) ?
OW1 H1W1 . .86(3) ?
OW1 H2W1 . .83(4) ?
OW2 H1W2 . .92(5) ?
OW2 H2W2 . .85(4) ?
N1 C1 . 1.459(3) ?
N1 H1N1 . .90(2) ?
N1 H2N1 . .94(3) ?
N1 H3N1 . .86(3) ?
N2 C4 . 1.468(3) ?
N2 H1N2 . .90(3) ?
N2 H2N2 . .89(3) ?
N2 H3N2 . .86(3) ?
C1 C3 . 1.469(4) ?
C1 C2 . 1.472(4) ?
C1 HC1 . .99(2) ?
C2 C3 . 1.487(5) ?
C2 H1C2 . .97(3) ?
C2 H2C2 . 1.03(5) ?
C3 H1C3 . .93(4) ?
C3 H2C3 . .96(4) ?
C4 C6 . 1.459(4) ?
C4 C5 . 1.466(4) ?
C4 HC4 . .97(3) ?
C5 C6 . 1.482(4) ?
C5 H1C5 . .99(4) ?
C5 H2C5 . 1.01(3) ?
C6 H1C6 . .96(3) ?
C6 H2C6 . .91(3) ?

loop_
_geom_hbond_atom_site_label_D
_geom_hbond_atom_site_label_H
_geom_hbond_atom_site_label_A
_geom_hbond_site_symmetry_A
_geom_hbond_distance_DH
_geom_hbond_distance_HA
_geom_hbond_distance_DA
_geom_hbond_angle_DHA
OW1 H1W1 O12 . 0.86(3) 1.88(3) 2.722(2) 168(3)
OW1 H2W1 O12 4_675 0.83(4) 2.06(4) 2.855(2) 160(4)
OW2 H1W2 O21 . 0.92(5) 1.88(5) 2.758(3) 158(5)
OW2 H2W2 OW1 2_545 0.85(4) 1.97(4) 2.811(3) 172(4)
N1 H1N1 O21 . 0.90(2) 1.89(3) 2.790(2) 178(3)
N1 H2N1 O11 3_566 0.94(3) 1.81(3) 2.734(2) 171(3)
N1 H3N1 OW2 3_666 0.86(3) 1.91(3) 2.759(3) 170(3)
N2 H1N2 OW1 4_675 0.90(3) 2.05(3) 2.914(3) 162(3)
N2 H2N2 O11 1_655 0.89(3) 2.27(3) 2.969(2) 135(3)
N2 H2N2 O22 3_665 0.89(3) 2.32(3) 3.069(2) 141(3)
N2 H3N2 O22 . 0.86(3) 1.93(3) 2.787(2) 178(3)

loop_
_geom_torsion_atom_site_label_1
_geom_torsion_atom_site_label_2
_geom_torsion_atom_site_label_3
_geom_torsion_atom_site_label_4
_geom_torsion_site_symmetry_1
_geom_torsion_site_symmetry_4
_geom_torsion
O12 P2 OL12 P1 . . -171.35(11)
O22 P2 OL12 P1 . . -38.34(13)
OL21 P2 OL12 P1 3_565 . 78.14(12)
O11 P1 OL12 P2 . . -147.25(11)
O21 P1 OL12 P2 . . 82.76(12)
OL21 P1 OL12 P2 . . -29.97(13)
O11 P1 OL21 P2 . 3_565 33.55(13)
O21 P1 OL21 P2 . 3_565 165.08(11)
OL12 P1 OL21 P2 . 3_565 -79.60(12)
N1 C1 C2 C3 . . 108.8(3)
N1 C1 C3 C2 . . -108.8(3)
N2 C4 C5 C6 . . 109.2(2)
N2 C4 C6 C5 . . -108.5(2)
